data_2225173
loop_
_publ_author_name
'Xie, Xiao-Hua'
'Wang, Bai-Mu'
'Ng, Seik Weng'

_publ_section_title
;Decaaqua-1\k^5^<i>O</i>,4\k^5^<i>O</i>-bis(\m-nitrilotriacetato)-1:2\k^5^<i>O</i>:<i>N</i>,<i>O</i>',<i>O</i>'',<i>O</i>''';3:4\k^5^<i>N</i>,<i>O</i>,<i>O</i>',<i>O</i>'':<i>O</i>'''-\m-oxido-2:3\k^2^<i>O</i>:<i>O</i>-diperoxido-2\k^2^<i>O</i>,<i>O</i>';3\k^2^<i>O</i>,<i>O</i>'-1,4-dicopper(II)-2,3-dititanium(IV)
 heptahydrate
;
_journal_coeditor_code BT5183
_journal_issue 3
_journal_name_full 'Acta Crystallographica Section E'
_journal_page_first m271
_journal_page_last m272
_journal_paper_doi 10.1107/S1600536810004198
_journal_volume 66
_journal_year 2010
_chemical_formula_iupac '[Cu2 Ti2 (C6 H6 N O6)2 O (O2)2 (H2 O)10], 7H2 O'
_chemical_formula_moiety 'C12 H32 Cu2 N2 O27 Ti2, 7H2 O'
_chemical_formula_sum 'C12 H46 Cu2 N2 O34 Ti2'
_chemical_formula_weight 985.39
_chemical_name_systematic
;
Decaaqua-1\k^5^<i>O</i>,4\k^5^<i>O</i>-bis(\m-nitrilotriacetato)-
1:2\k^5^<i>O</i>:<i>N</i>,<i>O</i>',<i>O</i>'',<i>O</i>''';
3:4\k^5^<i>N</i>,<i>O</i>,<i>O</i>',<i>O</i>'':<i>O</i>'''-\m-oxido-
2:3\k^2^<i>O</i>:<i>O</i>-diperoxido-
2\k^2^<i>O</i>,<i>O</i>';3\k^2^<i>O</i>,<i>O</i>'-1,4-dicopper(II)-
2,3-dititanium(IV) heptahydrate
;
_space_group_IT_number 15
_symmetry_cell_setting monoclinic
_symmetry_space_group_name_Hall '-C 2yc'
_symmetry_space_group_name_H-M 'C 1 2/c 1'
_atom_sites_solution_hydrogens geom
_atom_sites_solution_primary direct
_atom_sites_solution_secondary difmap
_audit_creation_method SHELXL-97
_cell_angle_alpha 90.00
_cell_angle_beta 100.825(2)
_cell_angle_gamma 90.00
_cell_formula_units_Z 4
_cell_length_a 14.9312(10)
_cell_length_b 13.2892(9)
_cell_length_c 17.4449(10)
_cell_measurement_reflns_used 13230
_cell_measurement_temperature 293(2)
_cell_measurement_theta_max 27.5
_cell_measurement_theta_min 3.1
_cell_volume 3399.9(4)
_computing_cell_refinement 'RAPID-AUTO (Rigaku, 2002)'
_computing_data_collection 'RAPID-AUTO (Rigaku, 2002)'
_computing_data_reduction 'CrystalClear (Rigaku/MSC, 2002)'
_computing_molecular_graphics 'X-SEED (Barbour, 2001)'
_computing_publication_material 'publCIF (Westrip, 2010)'
_computing_structure_refinement 'SHELXL97 (Sheldrick, 2008)'
_computing_structure_solution 'SHELXS97 (Sheldrick, 2008)'
_diffrn_ambient_temperature 293(2)
_diffrn_measured_fraction_theta_full 0.997
_diffrn_measured_fraction_theta_max 0.997
_diffrn_measurement_device_type 'Rigaku R-AXIS Spider IP diffractometer'
_diffrn_measurement_method '\w scan'
_diffrn_radiation_monochromator graphite
_diffrn_radiation_source 'fine-focus sealed tube'
_diffrn_radiation_type MoK\a
_diffrn_radiation_wavelength 0.71073
_diffrn_reflns_av_R_equivalents 0.0331
_diffrn_reflns_av_sigmaI/netI 0.0287
_diffrn_reflns_limit_h_max 19
_diffrn_reflns_limit_h_min -19
_diffrn_reflns_limit_k_max 17
_diffrn_reflns_limit_k_min -17
_diffrn_reflns_limit_l_max 22
_diffrn_reflns_limit_l_min -22
_diffrn_reflns_number 16221
_diffrn_reflns_theta_full 27.48
_diffrn_reflns_theta_max 27.48
_diffrn_reflns_theta_min 3.07
_diffrn_standards_decay_% 0
_diffrn_standards_interval_count 0
_diffrn_standards_interval_time 0
_diffrn_standards_number 0
_exptl_absorpt_coefficient_mu 1.811
_exptl_absorpt_correction_T_max 1.000
_exptl_absorpt_correction_T_min 0.694
_exptl_absorpt_correction_type multi-scan
_exptl_absorpt_process_details '(ABSCOR; Higashi, 1995)'
_exptl_crystal_colour Green
_exptl_crystal_density_diffrn 1.925
_exptl_crystal_density_method 'not measured'
_exptl_crystal_description Block
_exptl_crystal_F_000 2024
_exptl_crystal_size_max 0.30
_exptl_crystal_size_mid 0.20
_exptl_crystal_size_min 0.20
_refine_diff_density_max 0.440
_refine_diff_density_min -0.308
_refine_ls_extinction_method none
_refine_ls_goodness_of_fit_ref 1.083
_refine_ls_hydrogen_treatment constr
_refine_ls_matrix_type full
_refine_ls_number_parameters 236
_refine_ls_number_reflns 3894
_refine_ls_number_restraints 0
_refine_ls_restrained_S_all 1.083
_refine_ls_R_factor_all 0.0320
_refine_ls_R_factor_gt 0.0258
_refine_ls_shift/su_max 0.001
_refine_ls_shift/su_mean 0.001
_refine_ls_structure_factor_coef Fsqd
_refine_ls_weighting_details 'calc w=1/[\s^2^(Fo^2^)+(0.0339P)^2^+4.0704P] where P=(Fo^2^+2Fc^2^)/3'
_refine_ls_weighting_scheme calc
_refine_ls_wR_factor_gt 0.0664
_refine_ls_wR_factor_ref 0.0746
_reflns_number_gt 3408
_reflns_number_total 3894
_reflns_threshold_expression I>2\s(I)
_cod_data_source_file bt5183.cif
_cod_data_source_block I
_cod_depositor_comments
;
The following automatic conversions were performed:
'_symmetry_cell_setting' value 'Monoclinic' changed to 'monoclinic'
according to '/home/saulius/struct/CIF-dictionaries/cif_core.dic'
dictionary named 'cif_core.dic' version 2.4.1 from
2010-06-29.

'_exptl_absorpt_correction_type' value 'Multi-scan' changed
to 'multi-scan' according to
'/home/saulius/struct/CIF-dictionaries/cif_core.dic' dictionary named
'cif_core.dic' version 2.4.1 from 2010-06-29.

Automatic conversion script
Id: cif_fix_enum 1527 2010-12-29 10:47:43Z saulius 

The following automatic conversions were performed:

'_symmetry_cell_setting' value 'Monoclinic' changed to 'monoclinic'
according to /home/saulius/struct/CIF-dictionaries/cif_core.dic
dictionary named 'cif_core.dic' version 2.4.1 from
2010-06-29.

'_exptl_absorpt_correction_type' value 'Multi-scan'
changed to 'multi-scan' according to
/home/saulius/struct/CIF-dictionaries/cif_core.dic dictionary named
'cif_core.dic' version 2.4.1 from 2010-06-29.

Automatic conversion script
Id: cif_fix_values 1715 2011-07-08 13:25:40Z adriana 
;
_cod_original_sg_symbol_H-M 'C 2/c'
_cod_database_code 2225173
_cod_database_fobs_code 2225173

loop_
_symmetry_equiv_pos_as_xyz
'x, y, z'
'-x, y, -z+1/2'
'x+1/2, y+1/2, z'
'-x+1/2, y+1/2, -z+1/2'
'-x, -y, -z'
'x, -y, z-1/2'
'-x+1/2, -y+1/2, -z'
'x+1/2, -y+1/2, z-1/2'

loop_
_atom_site_type_symbol
_atom_site_label
_atom_site_fract_x
_atom_site_fract_y
_atom_site_fract_z
_atom_site_U_iso_or_equiv
_atom_site_adp_type
_atom_site_calc_flag
_atom_site_refinement_flags
_atom_site_occupancy
_atom_site_disorder_assembly
_atom_site_disorder_group
Cu Cu1 0.133265(16) 0.615605(19) 0.469933(13) 0.02095(8) Uani d . 1 . .
Ti Ti1 0.42419(2) 0.63347(3) 0.319688(18) 0.01718(9) Uani d . 1 . .
O O1 0.39888(10) 0.78937(11) 0.30661(8) 0.0241(3) Uani d . 1 . .
O O2 0.36186(12) 0.91179(12) 0.21923(9) 0.0331(4) Uani d . 1 . .
O O3 0.38194(10) 0.48763(11) 0.28694(8) 0.0254(3) Uani d . 1 . .
O O4 0.31766(13) 0.38625(12) 0.19110(10) 0.0355(4) Uani d . 1 . .
O O5 0.31248(10) 0.63343(12) 0.37559(8) 0.0263(3) Uani d . 1 . .
O O6 0.16254(10) 0.64622(12) 0.36729(8) 0.0254(3) Uani d . 1 . .
O O7 0.5000 0.63818(16) 0.2500 0.0239(4) Uani d S 1 . .
O O8 0.50228(10) 0.67667(12) 0.41151(8) 0.0280(3) Uani d . 1 . .
O O9 0.49544(10) 0.56625(12) 0.40498(8) 0.0296(3) Uani d . 1 . .
O O1w 0.00795(10) 0.58467(12) 0.40849(8) 0.0254(3) Uani d . 1 . .
H H11 -0.0307 0.6261 0.4188 0.038 Uiso d R 1 . .
H H12 0.0096 0.5890 0.3607 0.038 Uiso d R 1 . .
O O2w 0.08783(12) 0.58514(13) 0.56735(9) 0.0358(4) Uani d . 1 . .
H H21 0.0557 0.5363 0.5765 0.054 Uiso d R 1 . .
H H22 0.0908 0.6269 0.6039 0.054 Uiso d R 1 . .
O O3w 0.25339(11) 0.62901(14) 0.53336(9) 0.0360(4) Uani d . 1 . .
H H31 0.2639 0.6289 0.5824 0.054 Uiso d R 1 . .
H H32 0.2965 0.6587 0.5181 0.054 Uiso d R 1 . .
O O4w 0.09054(10) 0.77903(12) 0.47459(8) 0.0274(3) Uani d . 1 . .
H H4w1 0.0638 0.7931 0.5115 0.041 Uiso d R 1 . .
H H4w2 0.0566 0.7959 0.4325 0.041 Uiso d R 1 . .
O O5w 0.17335(12) 0.44158(13) 0.44550(9) 0.0355(4) Uani d . 1 . .
H H51 0.1595 0.4244 0.3984 0.053 Uiso d R 1 . .
H H52 0.2304 0.4418 0.4585 0.053 Uiso d R 1 . .
O O6w 0.12472(12) 0.30720(14) 0.55409(10) 0.0394(4) Uani d . 1 . .
H H61 0.1311 0.3329 0.5114 0.059 Uiso d R 1 . .
H H62 0.1168 0.2450 0.5476 0.059 Uiso d R 1 . .
O O7w 0.36239(13) 0.41472(15) 0.45757(11) 0.0466(5) Uani d . 1 . .
H H71 0.3780 0.4405 0.4181 0.070 Uiso d R 1 . .
H H72 0.4018 0.4295 0.4970 0.070 Uiso d R 1 . .
O O8w -0.01007(15) 0.80955(16) 0.33263(11) 0.0542(5) Uani d . 1 . .
H H81 -0.0423 0.8616 0.3237 0.081 Uiso d R 1 . .
H H82 0.0404 0.8207 0.3196 0.081 Uiso d R 1 . .
O O9w 0.5000 1.04750(17) 0.2500 0.0319(5) Uani d S 1 . .
H H9 0.4536 1.0105 0.2432 0.048 Uiso d R 1 . .
N N1 0.30344(11) 0.65163(12) 0.21958(9) 0.0170(3) Uani d . 1 . .
C C1 0.36250(14) 0.82322(15) 0.23904(11) 0.0221(4) Uani d . 1 . .
C C2 0.32017(14) 0.74543(15) 0.17992(11) 0.0224(4) Uani d . 1 . .
H H2A 0.2631 0.7709 0.1504 0.027 Uiso calc R 1 . .
H H2B 0.3607 0.7322 0.1437 0.027 Uiso calc R 1 . .
C C3 0.30488(14) 0.56253(15) 0.16936(11) 0.0227(4) Uani d . 1 . .
H H3A 0.3465 0.5742 0.1337 0.027 Uiso calc R 1 . .
H H3B 0.2445 0.5513 0.1387 0.027 Uiso calc R 1 . .
C C4 0.33482(14) 0.47085(16) 0.21844(11) 0.0227(4) Uani d . 1 . .
C C5 0.21789(13) 0.65676(17) 0.25076(11) 0.0224(4) Uani d . 1 . .
H H5A 0.1768 0.6045 0.2264 0.027 Uiso calc R 1 . .
H H5B 0.1888 0.7211 0.2368 0.027 Uiso calc R 1 . .
C C6 0.23267(13) 0.64436(15) 0.33827(11) 0.0191(4) Uani d . 1 . .

loop_
_atom_site_aniso_label
_atom_site_aniso_U_11
_atom_site_aniso_U_22
_atom_site_aniso_U_33
_atom_site_aniso_U_12
_atom_site_aniso_U_13
_atom_site_aniso_U_23
Cu1 0.01981(13) 0.02595(14) 0.01754(13) -0.00436(9) 0.00469(9) -0.00037(9)
Ti1 0.01574(17) 0.02177(18) 0.01442(16) 0.00001(13) 0.00386(12) 0.00014(12)
O1 0.0284(8) 0.0214(7) 0.0208(7) 0.0008(6) 0.0002(6) -0.0029(5)
O2 0.0396(9) 0.0210(8) 0.0352(8) -0.0057(7) -0.0017(7) 0.0041(6)
O3 0.0290(8) 0.0202(7) 0.0249(7) -0.0009(6) -0.0005(6) 0.0013(6)
O4 0.0464(10) 0.0203(8) 0.0360(9) 0.0004(7) -0.0019(7) -0.0053(6)
O5 0.0173(7) 0.0438(9) 0.0180(6) 0.0002(6) 0.0042(5) 0.0011(6)
O6 0.0192(7) 0.0363(8) 0.0220(7) -0.0003(6) 0.0070(5) 0.0019(6)
O7 0.0205(10) 0.0325(11) 0.0195(9) 0.000 0.0062(8) 0.000
O8 0.0249(8) 0.0365(9) 0.0213(7) -0.0015(7) 0.0006(6) -0.0035(6)
O9 0.0281(8) 0.0350(9) 0.0243(7) 0.0051(7) 0.0013(6) 0.0063(6)
O1w 0.0247(8) 0.0285(8) 0.0241(7) -0.0044(6) 0.0076(6) -0.0029(6)
O2w 0.0535(11) 0.0327(9) 0.0258(7) -0.0203(8) 0.0190(7) -0.0081(7)
O3w 0.0266(8) 0.0562(11) 0.0233(7) -0.0132(8) 0.0001(6) 0.0062(7)
O4w 0.0268(8) 0.0330(8) 0.0224(7) -0.0010(6) 0.0049(6) -0.0035(6)
O5w 0.0370(9) 0.0380(9) 0.0310(8) 0.0004(7) 0.0052(7) -0.0032(7)
O6w 0.0345(9) 0.0426(10) 0.0420(9) -0.0011(8) 0.0098(7) -0.0002(8)
O7w 0.0379(10) 0.0545(12) 0.0443(10) -0.0041(9) -0.0006(8) 0.0179(9)
O8w 0.0553(13) 0.0572(13) 0.0454(11) 0.0194(10) -0.0024(9) 0.0064(9)
O9w 0.0229(11) 0.0308(12) 0.0402(12) 0.000 0.0008(9) 0.000
N1 0.0187(8) 0.0169(8) 0.0159(7) -0.0022(6) 0.0044(6) -0.0008(6)
C1 0.0199(10) 0.0219(10) 0.0247(9) -0.0014(8) 0.0047(7) 0.0007(8)
C2 0.0262(10) 0.0216(10) 0.0186(9) -0.0034(8) 0.0020(7) 0.0043(8)
C3 0.0285(11) 0.0207(10) 0.0183(9) 0.0008(8) 0.0028(7) -0.0030(7)
C4 0.0211(9) 0.0244(10) 0.0233(9) 0.0014(8) 0.0060(7) -0.0022(8)
C5 0.0161(9) 0.0312(11) 0.0198(9) 0.0008(8) 0.0033(7) 0.0006(8)
C6 0.0199(9) 0.0183(9) 0.0200(9) -0.0017(7) 0.0060(7) -0.0010(7)

loop_
_atom_type_symbol
_atom_type_description
_atom_type_scat_dispersion_real
_atom_type_scat_dispersion_imag
_atom_type_scat_source
C C 0.0033 0.0016 'International Tables Vol C Tables 4.2.6.8 and 6.1.1.4'
H H 0.0000 0.0000 'International Tables Vol C Tables 4.2.6.8 and 6.1.1.4'
N N 0.0061 0.0033 'International Tables Vol C Tables 4.2.6.8 and 6.1.1.4'
O O 0.0106 0.0060 'International Tables Vol C Tables 4.2.6.8 and 6.1.1.4'
Ti Ti 0.2776 0.4457 'International Tables Vol C Tables 4.2.6.8 and 6.1.1.4'
Cu Cu 0.3201 1.2651 'International Tables Vol C Tables 4.2.6.8 and 6.1.1.4'

loop_
_geom_angle_atom_site_label_1
_geom_angle_atom_site_label_2
_geom_angle_atom_site_label_3
_geom_angle_site_symmetry_1
_geom_angle_site_symmetry_3
_geom_angle
_geom_angle_publ_flag
O3w Cu1 O6 . . 99.30(6) ?
O3w Cu1 O2w . . 87.61(7) ?
O6 Cu1 O2w . . 173.02(7) ?
O3w Cu1 O1w . . 173.18(7) ?
O6 Cu1 O1w . . 84.30(6) ?
O2w Cu1 O1w . . 88.93(6) ?
O3w Cu1 O4w . . 97.37(7) ?
O6 Cu1 O4w . . 86.94(6) ?
O2w Cu1 O4w . . 91.20(6) ?
O1w Cu1 O4w . . 88.57(6) ?
O3w Cu1 O5w . . 87.46(7) ?
O6 Cu1 O5w . . 86.18(6) ?
O2w Cu1 O5w . . 95.19(6) ?
O1w Cu1 O5w . . 87.00(6) ?
O4w Cu1 O5w . . 172.15(5) ?
O7 Ti1 O9 . . 102.42(6) ?
O7 Ti1 O8 . . 101.25(5) ?
O9 Ti1 O8 . . 46.04(7) ?
O7 Ti1 O5 . . 165.95(4) ?
O9 Ti1 O5 . . 90.75(6) ?
O8 Ti1 O5 . . 91.38(6) ?
O7 Ti1 O3 . . 92.48(8) ?
O9 Ti1 O3 . . 82.68(6) ?
O8 Ti1 O3 . . 128.55(6) ?
O5 Ti1 O3 . . 84.28(6) ?
O7 Ti1 O1 . . 90.88(8) ?
O9 Ti1 O1 . . 127.87(6) ?
O8 Ti1 O1 . . 82.10(6) ?
O5 Ti1 O1 . . 84.72(6) ?
O3 Ti1 O1 . . 147.58(6) ?
O7 Ti1 N1 . . 89.21(4) ?
O9 Ti1 N1 . . 154.83(7) ?
O8 Ti1 N1 . . 153.44(7) ?
O5 Ti1 N1 . . 76.74(6) ?
O3 Ti1 N1 . . 74.50(6) ?
O1 Ti1 N1 . . 73.32(6) ?
C1 O1 Ti1 . . 118.67(13) ?
C4 O3 Ti1 . . 120.00(13) ?
C6 O5 Ti1 . . 121.52(12) ?
C6 O6 Cu1 . . 135.58(13) ?
Ti1 O7 Ti1 . 2_655 176.04(14) ?
O9 O8 Ti1 . . 66.94(8) ?
O8 O9 Ti1 . . 67.02(8) ?
Cu1 O1w H11 . . 111.0 ?
Cu1 O1w H12 . . 108.4 ?
H11 O1w H12 . . 108.4 ?
Cu1 O2w H21 . . 128.2 ?
Cu1 O2w H22 . . 122.5 ?
H21 O2w H22 . . 108.5 ?
Cu1 O3w H31 . . 124.0 ?
Cu1 O3w H32 . . 123.1 ?
H31 O3w H32 . . 108.4 ?
Cu1 O4w H4w1 . . 114.7 ?
Cu1 O4w H4w2 . . 110.6 ?
H4w1 O4w H4w2 . . 108.4 ?
Cu1 O5w H51 . . 113.8 ?
Cu1 O5w H52 . . 102.6 ?
H51 O5w H52 . . 108.4 ?
H61 O6w H62 . . 108.4 ?
H71 O7w H72 . . 108.4 ?
H81 O8w H82 . . 108.5 ?
C2 N1 C3 . . 112.23(14) ?
C2 N1 C5 . . 111.62(16) ?
C3 N1 C5 . . 111.40(15) ?
C2 N1 Ti1 . . 105.73(11) ?
C3 N1 Ti1 . . 105.83(11) ?
C5 N1 Ti1 . . 109.69(11) ?
O2 C1 O1 . . 125.10(19) ?
O2 C1 C2 . . 118.93(18) ?
O1 C1 C2 . . 115.94(17) ?
N1 C2 C1 . . 110.17(15) ?
N1 C2 H2A . . 109.6 ?
C1 C2 H2A . . 109.6 ?
N1 C2 H2B . . 109.6 ?
C1 C2 H2B . . 109.6 ?
H2A C2 H2B . . 108.1 ?
N1 C3 C4 . . 110.31(15) ?
N1 C3 H3A . . 109.6 ?
C4 C3 H3A . . 109.6 ?
N1 C3 H3B . . 109.6 ?
C4 C3 H3B . . 109.6 ?
H3A C3 H3B . . 108.1 ?
O4 C4 O3 . . 123.8(2) ?
O4 C4 C3 . . 120.05(18) ?
O3 C4 C3 . . 116.06(18) ?
N1 C5 C6 . . 113.20(16) ?
N1 C5 H5A . . 108.9 ?
C6 C5 H5A . . 108.9 ?
N1 C5 H5B . . 108.9 ?
C6 C5 H5B . . 108.9 ?
H5A C5 H5B . . 107.8 ?
O6 C6 O5 . . 125.48(17) ?
O6 C6 C5 . . 115.73(17) ?
O5 C6 C5 . . 118.79(17) ?

loop_
_geom_bond_atom_site_label_1
_geom_bond_atom_site_label_2
_geom_bond_site_symmetry_2
_geom_bond_distance
_geom_bond_publ_flag
Cu1 O3w . 1.9308(16) ?
Cu1 O6 . 1.9639(14) ?
Cu1 O2w . 1.9862(15) ?
Cu1 O1w . 2.0163(15) ?
Cu1 O4w . 2.2693(16) ?
Cu1 O5w . 2.4462(17) ?
Ti1 O7 . 1.8110(3) ?
Ti1 O9 . 1.8838(14) ?
Ti1 O8 . 1.8850(14) ?
Ti1 O5 . 2.0843(14) ?
Ti1 O3 . 2.0845(15) ?
Ti1 O1 . 2.1106(15) ?
Ti1 N1 . 2.2751(16) ?
O1 C1 . 1.283(2) ?
O2 C1 . 1.226(3) ?
O3 C4 . 1.287(2) ?
O4 C4 . 1.229(3) ?
O5 C6 . 1.254(2) ?
O6 C6 . 1.246(2) ?
O7 Ti1 2_655 1.8110(3) ?
O8 O9 . 1.474(2) ?
O1w H11 . 0.8400 ?
O1w H12 . 0.8401 ?
O2w H21 . 0.8400 ?
O2w H22 . 0.8400 ?
O3w H31 . 0.8399 ?
O3w H32 . 0.8400 ?
O4w H4w1 . 0.8400 ?
O4w H4w2 . 0.8399 ?
O5w H51 . 0.8401 ?
O5w H52 . 0.8400 ?
O6w H61 . 0.8400 ?
O6w H62 . 0.8400 ?
O7w H71 . 0.8400 ?
O7w H72 . 0.8401 ?
O8w H81 . 0.8400 ?
O8w H82 . 0.8400 ?
O9w H9 . 0.8401 ?
N1 C2 . 1.470(2) ?
N1 C3 . 1.475(2) ?
N1 C5 . 1.481(2) ?
C1 C2 . 1.512(3) ?
C2 H2A . 0.9700 ?
C2 H2B . 0.9700 ?
C3 C4 . 1.508(3) ?
C3 H3A . 0.9700 ?
C3 H3B . 0.9700 ?
C5 C6 . 1.510(3) ?
C5 H5A . 0.9700 ?
C5 H5B . 0.9700 ?

loop_
_geom_hbond_atom_site_label_D
_geom_hbond_atom_site_label_H
_geom_hbond_atom_site_label_A
_geom_hbond_site_symmetry_A
_geom_hbond_distance_DH
_geom_hbond_distance_HA
_geom_hbond_distance_DA
_geom_hbond_angle_DHA
_geom_hbond_publ_flag
O1w H11 O6w 5_566 0.84 1.80 2.627(2) 169 y
O1w H12 O9w 3_445 0.84 1.99 2.7890(10) 159 y
O2w H21 O1w 5_566 0.84 1.91 2.746(2) 173 y
O2w H22 O1 7_566 0.84 1.90 2.737(2) 174 y
O3w H31 O4 6_566 0.84 1.93 2.746(2) 165 y
O3w H32 O4w 7_566 0.84 1.86 2.658(2) 158 y
O4w H4w1 O8 7_566 0.84 1.85 2.693(2) 176 y
O4w H4w2 O8w . 0.84 1.85 2.675(2) 169 y
O5w H51 O2 4_545 0.84 2.02 2.850(2) 168 y
O5w H52 O7w . 0.84 2.01 2.813(3) 161 y
O6w H61 O5w . 0.84 2.02 2.797(2) 153 y
O6w H62 O7w 7_556 0.84 2.15 2.965(3) 164 y
O7w H71 O3 . 0.84 2.38 3.195(2) 163 y
O7w H72 O9 5_666 0.84 2.07 2.900(2) 168 y
O8w H81 O3 3_455 0.84 2.06 2.890(2) 172 y
O8w H82 O4 4 0.84 2.33 3.148(3) 164 y
O9w H9 O2 . 0.84 1.89 2.716(2) 170 y

loop_
_geom_torsion_atom_site_label_1
_geom_torsion_atom_site_label_2
_geom_torsion_atom_site_label_3
_geom_torsion_atom_site_label_4
_geom_torsion_site_symmetry_1
_geom_torsion_site_symmetry_2
_geom_torsion_site_symmetry_3
_geom_torsion_site_symmetry_4
_geom_torsion
_geom_torsion_publ_flag
O7 Ti1 O1 C1 . . . . 60.95(14) ?
O9 Ti1 O1 C1 . . . . 167.48(14) ?
O8 Ti1 O1 C1 . . . . 162.18(15) ?
O5 Ti1 O1 C1 . . . . -105.68(15) ?
O3 Ti1 O1 C1 . . . . -35.1(2) ?
N1 Ti1 O1 C1 . . . . -27.96(14) ?
O7 Ti1 O3 C4 . . . . -67.06(15) ?
O9 Ti1 O3 C4 . . . . -169.27(15) ?
O8 Ti1 O3 C4 . . . . -173.57(14) ?
O5 Ti1 O3 C4 . . . . 99.23(15) ?
O1 Ti1 O3 C4 . . . . 28.5(2) ?
N1 Ti1 O3 C4 . . . . 21.43(14) ?
O7 Ti1 O5 C6 . . . . 0.3(4) ?
O9 Ti1 O5 C6 . . . . -159.50(16) ?
O8 Ti1 O5 C6 . . . . 154.45(16) ?
O3 Ti1 O5 C6 . . . . -76.94(16) ?
O1 Ti1 O5 C6 . . . . 72.52(16) ?
N1 Ti1 O5 C6 . . . . -1.55(15) ?
O3w Cu1 O6 C6 . . . . 21.7(2) ?
O1w Cu1 O6 C6 . . . . -152.5(2) ?
O4w Cu1 O6 C6 . . . . 118.6(2) ?
O5w Cu1 O6 C6 . . . . -65.1(2) ?
O7 Ti1 O8 O9 . . . . -96.49(10) ?
O5 Ti1 O8 O9 . . . . 89.71(9) ?
O3 Ti1 O8 O9 . . . . 5.92(11) ?
O1 Ti1 O8 O9 . . . . 174.19(9) ?
N1 Ti1 O8 O9 . . . . 152.02(13) ?
O7 Ti1 O9 O8 . . . . 93.73(10) ?
O5 Ti1 O9 O8 . . . . -91.20(9) ?
O3 Ti1 O9 O8 . . . . -175.33(9) ?
O1 Ti1 O9 O8 . . . . -7.30(11) ?
N1 Ti1 O9 O8 . . . . -150.44(14) ?
O7 Ti1 N1 C2 . . . . -56.98(13) ?
O9 Ti1 N1 C2 . . . . -175.44(15) ?
O8 Ti1 N1 C2 . . . . 57.15(19) ?
O5 Ti1 N1 C2 . . . . 122.57(13) ?
O3 Ti1 N1 C2 . . . . -149.77(13) ?
O1 Ti1 N1 C2 . . . . 34.18(11) ?
O7 Ti1 N1 C3 . . . . 62.26(13) ?
O9 Ti1 N1 C3 . . . . -56.2(2) ?
O8 Ti1 N1 C3 . . . . 176.38(14) ?
O5 Ti1 N1 C3 . . . . -118.19(12) ?
O3 Ti1 N1 C3 . . . . -30.53(11) ?
O1 Ti1 N1 C3 . . . . 153.42(13) ?
O7 Ti1 N1 C5 . . . . -177.46(14) ?
O9 Ti1 N1 C5 . . . . 64.1(2) ?
O8 Ti1 N1 C5 . . . . -63.3(2) ?
O5 Ti1 N1 C5 . . . . 2.08(12) ?
O3 Ti1 N1 C5 . . . . 89.74(13) ?
O1 Ti1 N1 C5 . . . . -86.31(13) ?
Ti1 O1 C1 O2 . . . . -163.57(17) ?
Ti1 O1 C1 C2 . . . . 14.5(2) ?
C3 N1 C2 C1 . . . . -152.71(16) ?
C5 N1 C2 C1 . . . . 81.41(19) ?
Ti1 N1 C2 C1 . . . . -37.80(18) ?
O2 C1 C2 N1 . . . . -163.33(19) ?
O1 C1 C2 N1 . . . . 18.4(2) ?
C2 N1 C3 C4 . . . . 151.50(17) ?
C5 N1 C3 C4 . . . . -82.5(2) ?
Ti1 N1 C3 C4 . . . . 36.65(18) ?
Ti1 O3 C4 O4 . . . . 170.04(17) ?
Ti1 O3 C4 C3 . . . . -6.4(2) ?
N1 C3 C4 O4 . . . . 160.50(19) ?
N1 C3 C4 O3 . . . . -22.9(2) ?
C2 N1 C5 C6 . . . . -119.28(18) ?
C3 N1 C5 C6 . . . . 114.39(18) ?
Ti1 N1 C5 C6 . . . . -2.4(2) ?
Cu1 O6 C6 O5 . . . . -11.1(3) ?
Cu1 O6 C6 C5 . . . . 169.07(15) ?
Ti1 O5 C6 O6 . . . . -179.24(16) ?
Ti1 O5 C6 C5 . . . . 0.6(3) ?
N1 C5 C6 O6 . . . . -178.72(17) ?
N1 C5 C6 O5 . . . . 1.4(3) ?
